data_1530966
loop_
_publ_author_name
'Vovan, T.'
'Rodier, N.'

_publ_section_title
;
 Sur un nouveau sulfure mixte de scandium et d'uranium de formule Sc U8
 S17.
;
_journal_name_full
;
Comptes Rendus Hebdomadaires des Seances de l'Academie des Sciences, Serie C, 
Sciences Chimiques (1966-)
;
_journal_page_first 17
_journal_page_last 20
_journal_volume 289
_journal_year 1979
_chemical_formula_sum 'S17 Sc U8'
_chemical_name_systematic 'Sc U8 S17'
_space_group_IT_number 12
_symmetry_space_group_name_Hall '-B 2'
_symmetry_space_group_name_H-M 'B 1 1 2/m'
_cell_angle_alpha 90
_cell_angle_beta 90
_cell_angle_gamma 101.6
_cell_formula_units_Z 2
_cell_length_a 13.39
_cell_length_b 10.58
_cell_length_c 8.463
_cell_volume 1174.433
_citation_journal_id_ASTM CHDCAQ
_cod_data_source_file Vovan_CHDCAQ_1979_398.cif
_cod_data_source_block S17Sc1U8
_cod_original_sg_symbol_Hall '-C 2y (-x,z,y)'
_cod_original_formula_sum 'S17 Sc1 U8'
_cod_database_code 1530966

loop_
_symmetry_equiv_pos_as_xyz
x,y,z
-x,-y,z
-x,-y,-z
x,y,-z
x+1/2,y,z+1/2
-x+1/2,-y,z+1/2
-x+1/2,-y,-z+1/2
x+1/2,y,-z+1/2

loop_
_atom_site_label
_atom_site_type_symbol
_atom_site_fract_x
_atom_site_fract_y
_atom_site_fract_z
_atom_site_occupancy
_atom_site_U_iso_or_equiv
S1 S-2 0.8729 0.5322 0.6964 1 0.0
U1 U+4 0.94135 0.29939 0.7547 1 0.0
U2 U+4 0.7938 0.5412 0 1 0.0
Sc1 Sc+3 0 0 0 1 0.0
S4 S-2 0.9397 0.7658 0 1 0.0
S6 S-2 0.4791 0.8319 0 1 0.0
S5 S-2 0.6961 0.7534 0 1 0.0
S3 S-2 0.7902 0.2791 0 1 0.0
S2 S-2 0.864 0.0346 0.8066 1 0.0
S7 S-2 0 0.5 0 1 0.0
U3 U+3 0.31848 0.9789 0 1 0.0
